data_7121043
loop_
_publ_author_name
'Zhang, Kang'
'Shen, Yunjun'
'Liu, Jiyong'
'Spingler, Bernhard'
'Duttwyler, Simon'

_publ_section_title
;
 Crystal structure of a carborane endo/exo-dianion and its use in the
 synthesis of ditopic ligands for supramolecular frameworks.
;
_journal_issue 14
_journal_name_full 'Chemical communications (Cambridge, England)'
_journal_page_first 1698
_journal_page_last 1701
_journal_paper_doi 10.1039/c7cc07724f
_journal_volume 54
_journal_year 2018
_chemical_formula_moiety 'C3 H12 B11 O4, C8 H20 N'
_chemical_formula_sum 'C11 H32 B11 N O4'
_chemical_formula_weight 361.28
_space_group_crystal_system tetragonal
_space_group_IT_number 87
_space_group_name_Hall '-I 4'
_space_group_name_H-M_alt 'I 4/m'
_symmetry_space_group_name_Hall '-I 4'
_symmetry_space_group_name_H-M 'I 4/m'
_atom_sites_solution_hydrogens mixed
_atom_sites_solution_primary direct
_audit_creation_date 2017-12-05
_audit_creation_method
;
Olex2 1.2
(compiled 2017.08.10 svn.r3458 for OlexSys, GUI svn.r5381)
;
_audit_update_record
;
2017-12-11 deposited with the CCDC.
2017-12-20 downloaded from the CCDC.
;
_cell_angle_alpha 90
_cell_angle_beta 90
_cell_angle_gamma 90
_cell_formula_units_Z 4
_cell_length_a 12.3385(9)
_cell_length_b 12.3385(9)
_cell_length_c 13.745(2)
_cell_measurement_reflns_used 1418
_cell_measurement_temperature 293(2)
_cell_measurement_theta_max 29.6145
_cell_measurement_theta_min 3.2956
_cell_volume 2092.5(4)
_computing_cell_refinement
;
CrysAlisPro, Agilent Technologies,
Version 1.171.35.11 (release 16-05-2011 CrysAlis171 .NET)
(compiled May 16 2011,17:55:39)
;
_computing_data_collection
;
CrysAlisPro, Agilent Technologies,
Version 1.171.35.11 (release 16-05-2011 CrysAlis171 .NET)
(compiled May 16 2011,17:55:39)
;
_computing_data_reduction
;
CrysAlisPro, Agilent Technologies,
Version 1.171.35.11 (release 16-05-2011 CrysAlis171 .NET)
(compiled May 16 2011,17:55:39)
;
_computing_molecular_graphics 'Olex2 (Dolomanov et al., 2009)'
_computing_publication_material 'Olex2 (Dolomanov et al., 2009)'
_computing_structure_refinement 'ShelXL (Sheldrick, 2015)'
_computing_structure_solution 'ShelXS (Sheldrick, 2008)'
_diffrn_ambient_temperature 293.15
_diffrn_detector_area_resol_mean 10.3592
_diffrn_measured_fraction_theta_full 0.995
_diffrn_measured_fraction_theta_max 0.995
_diffrn_measurement_details
;
#__ type_ start__ end____ width___ exp.time_
  1 omega  -36.00   52.00   1.0000   25.0000
omega____ theta____ kappa____ phi______ frames
    -      -12.5621   38.0000  -90.0000 88

#__ type_ start__ end____ width___ exp.time_
  2 omega  -80.00   13.00   1.0000   25.0000
omega____ theta____ kappa____ phi______ frames
    -      -12.5621  -77.0000    0.0000 93

#__ type_ start__ end____ width___ exp.time_
  3 omega  -83.00   12.00   1.0000   25.0000
omega____ theta____ kappa____ phi______ frames
    -      -12.5621  -38.0000   90.0000 95
;
_diffrn_measurement_device_type 'Xcalibur, Atlas, Gemini ultra'
_diffrn_measurement_method '\w scans'
_diffrn_orient_matrix_UB_11 -0.0570372000
_diffrn_orient_matrix_UB_12 0.0038448000
_diffrn_orient_matrix_UB_13 -0.0052940000
_diffrn_orient_matrix_UB_21 -0.0031440000
_diffrn_orient_matrix_UB_22 0.0294593000
_diffrn_orient_matrix_UB_23 0.0442577000
_diffrn_orient_matrix_UB_31 0.0062728000
_diffrn_orient_matrix_UB_32 0.0492156000
_diffrn_orient_matrix_UB_33 -0.0260381000
_diffrn_radiation_monochromator graphite
_diffrn_radiation_type MoK\a
_diffrn_radiation_wavelength 0.71073
_diffrn_reflns_av_R_equivalents 0.0374
_diffrn_reflns_av_unetI/netI 0.0202
_diffrn_reflns_Laue_measured_fraction_full 0.995
_diffrn_reflns_Laue_measured_fraction_max 0.995
_diffrn_reflns_limit_h_max 14
_diffrn_reflns_limit_h_min -14
_diffrn_reflns_limit_k_max 12
_diffrn_reflns_limit_k_min -14
_diffrn_reflns_limit_l_max 15
_diffrn_reflns_limit_l_min -16
_diffrn_reflns_number 6595
_diffrn_reflns_point_group_measured_fraction_full 0.995
_diffrn_reflns_point_group_measured_fraction_max 0.995
_diffrn_reflns_theta_full 25.344
_diffrn_reflns_theta_max 25.344
_diffrn_reflns_theta_min 3.302
_diffrn_source 'Enhance (Mo) X-ray Source'
_exptl_absorpt_coefficient_mu 0.070
_exptl_absorpt_correction_T_max 1.00000
_exptl_absorpt_correction_T_min 0.82111
_exptl_absorpt_correction_type multi-scan
_exptl_absorpt_process_details
;
CrysAlisPro, Agilent Technologies,
Version 1.171.35.11 (release 16-05-2011 CrysAlis171 .NET)
(compiled May 16 2011,17:55:39)
Empirical absorption correction using spherical harmonics,
 implemented in SCALE3 ABSPACK scaling algorithm.
;
_exptl_crystal_colour colourless
_exptl_crystal_colour_primary colourless
_exptl_crystal_density_diffrn 1.147
_exptl_crystal_description needle
_exptl_crystal_F_000 768
_exptl_crystal_size_max 0.4
_exptl_crystal_size_mid 0.28
_exptl_crystal_size_min 0.26
_refine_diff_density_max 0.217
_refine_diff_density_min -0.228
_refine_diff_density_rms 0.032
_refine_ls_extinction_method none
_refine_ls_goodness_of_fit_ref 1.110
_refine_ls_hydrogen_treatment mixed
_refine_ls_matrix_type full
_refine_ls_number_parameters 93
_refine_ls_number_reflns 994
_refine_ls_number_restraints 1
_refine_ls_restrained_S_all 1.110
_refine_ls_R_factor_all 0.0694
_refine_ls_R_factor_gt 0.0540
_refine_ls_shift/su_max 0.000
_refine_ls_shift/su_mean 0.000
_refine_ls_structure_factor_coef Fsqd
_refine_ls_weighting_details 'w=1/[\s^2^(Fo^2^)+(0.0723P)^2^+0.9610P] where P=(Fo^2^+2Fc^2^)/3'
_refine_ls_weighting_scheme calc
_refine_ls_wR_factor_gt 0.1430
_refine_ls_wR_factor_ref 0.1529
_reflns_Friedel_coverage 0.000
_reflns_number_gt 777
_reflns_number_total 994
_reflns_threshold_expression 'I > 2\s(I)'
_cod_data_source_file c7cc07724f2.cif
_cod_data_source_block sad
_cod_depositor_comments 'Adding full bibliography for 7121042--7121048.cif.'
_cod_database_code 7121043
_shelx_shelxl_version_number 2014/7
_chemical_oxdiff_formula 'c10 h10 n2 o8 B1'
_shelx_space_group_comment
;
The symmetry employed for this shelxl refinement is uniquely defined
by the following loop, which should always be used as a source of
symmetry information in preference to the above space-group names.
They are only intended as comments.
;
_shelx_estimated_absorpt_t_max 0.982
_shelx_estimated_absorpt_t_min 0.972
_reflns_odcompleteness_completeness 99.64
_reflns_odcompleteness_iscentric 1
_reflns_odcompleteness_theta 26.32
_olex2_refinement_description
;
1. Fixed Uiso
 At 1.2 times of:
  All C(H,H) groups
 At 1.5 times of:
  All C(H,H,H,H,H,H) groups
2. Shared sites
{C1, B1A}
3. Restrained distances
 O2-H2
 0.83 with sigma of 0.02
4. Uiso/Uaniso restraints and constraints
Uanis(C1) = Uanis(B1A)
5. Others
 Fixed Sof: C1(0.25) B1A(0.25) C3(0.5) H3A(0.5) H3B(0.5) C4(0.5) H4A(0.5)
 H4B(0.5) H5AA(0.5) H5AB(0.5) H5AC(0.5) H5BD(0.5) H5BE(0.5) H5BF(0.5)
6.a Secondary CH2 refined with riding coordinates:
 C3(H3A,H3B), C4(H4A,H4B)
6.b Me refined with riding coordinates:
 C5(H5AA,H5AB,H5AC), C5(H5BD,H5BE,H5BF)
;
_olex2_submission_special_instructions 'No special instructions were received'

loop_
_space_group_symop_operation_xyz
'x, y, z'
'-y, x, z'
'-x, -y, z'
'y, -x, z'
'x+1/2, y+1/2, z+1/2'
'-y+1/2, x+1/2, z+1/2'
'-x+1/2, -y+1/2, z+1/2'
'y+1/2, -x+1/2, z+1/2'
'-x, -y, -z'
'y, -x, -z'
'x, y, -z'
'-y, x, -z'
'-x+1/2, -y+1/2, -z+1/2'
'y+1/2, -x+1/2, -z+1/2'
'x+1/2, y+1/2, -z+1/2'
'-y+1/2, x+1/2, -z+1/2'

loop_
_atom_site_label
_atom_site_type_symbol
_atom_site_fract_x
_atom_site_fract_y
_atom_site_fract_z
_atom_site_U_iso_or_equiv
_atom_site_adp_type
_atom_site_occupancy
_atom_site_site_symmetry_order
_atom_site_calc_flag
_atom_site_refinement_flags_posn
_atom_site_refinement_flags_adp
_atom_site_refinement_flags_occupancy
_atom_site_disorder_assembly
_atom_site_disorder_group
O1 O -0.00821(15) 0.18099(15) 0.5000 0.0737(8) Uani 1 2 d S T P . .
O2 O 0.16229(15) 0.22797(16) 0.5000 0.0773(8) Uani 1 2 d DS T P . .
H2 H 0.167(3) 0.1588(16) 0.5000 0.096(12) Uiso 1 2 d DS T P . .
C1 C 0.0334(2) 0.3740(2) 0.5000 0.0435(7) Uani 0.5 2 d S T P . .
B1A B 0.0334(2) 0.3740(2) 0.5000 0.0435(7) Uani 0.5 2 d S T P . .
C2 C 0.0592(2) 0.2521(2) 0.5000 0.0477(7) Uani 1 2 d S T P . .
B1 B 0.05228(19) 0.45089(19) 0.39499(16) 0.0545(6) Uani 1 1 d . . . . .
B2 B 0.1341(2) 0.4721(3) 0.5000 0.0518(8) Uani 1 2 d S T P . .
B3 B -0.08075(17) 0.41645(18) 0.56456(18) 0.0556(6) Uani 1 1 d . . . . .
N1 N 0.0000 0.0000 0.2173(2) 0.0509(8) Uani 1 4 d S T P . .
C3 C -0.0676(4) 0.0705(4) 0.1523(4) 0.0838(15) Uani 0.5 1 d . . . A 1
H3A H -0.1125 0.0257 0.1106 0.101 Uiso 0.5 1 calc R . . A 1
H3B H -0.0208 0.1142 0.1112 0.101 Uiso 0.5 1 calc R . . A 1
C4 C -0.0676(5) 0.0716(4) 0.2821(4) 0.0907(16) Uani 0.5 1 d . . . A 2
H4A H -0.0206 0.1155 0.3227 0.109 Uiso 0.5 1 calc R . . A 2
H4B H -0.1121 0.0271 0.3244 0.109 Uiso 0.5 1 calc R . . A 2
C5 C -0.1435(3) 0.1487(3) 0.2178(4) 0.1506(18) Uani 1 1 d . . . . .
H5AA H -0.1867 0.1937 0.1761 0.226 Uiso 0.5 1 calc R . . A 1
H5AB H -0.1902 0.1052 0.2578 0.226 Uiso 0.5 1 calc R . . A 1
H5AC H -0.0988 0.1934 0.2584 0.226 Uiso 0.5 1 calc R . . A 1
H5BD H -0.1862 0.1938 0.2598 0.226 Uiso 0.5 1 calc R . . A 2
H5BE H -0.0993 0.1933 0.1766 0.226 Uiso 0.5 1 calc R . . A 2
H5BF H -0.1907 0.1050 0.1784 0.226 Uiso 0.5 1 calc R . . A 2
H1 H 0.0900(16) 0.4162(16) 0.3311(17) 0.069(6) Uiso 1 1 d . . . . .
H2A H 0.217(2) 0.447(2) 0.5000 0.058(7) Uiso 1 2 d S T P . .
H3 H -0.1264(17) 0.3560(18) 0.6057(16) 0.074(6) Uiso 1 1 d . . . . .

loop_
_atom_site_aniso_label
_atom_site_aniso_U_11
_atom_site_aniso_U_22
_atom_site_aniso_U_33
_atom_site_aniso_U_23
_atom_site_aniso_U_13
_atom_site_aniso_U_12
O1 0.0457(11) 0.0416(11) 0.134(2) 0.000 0.000 -0.0017(8)
O2 0.0452(11) 0.0405(11) 0.146(2) 0.000 0.000 0.0057(9)
C1 0.0381(13) 0.0428(14) 0.0496(15) 0.000 0.000 -0.0014(11)
B1A 0.0381(13) 0.0428(14) 0.0496(15) 0.000 0.000 -0.0014(11)
C2 0.0406(13) 0.0412(13) 0.0613(17) 0.000 0.000 0.0002(11)
B1 0.0585(13) 0.0580(13) 0.0470(12) -0.0009(10) 0.0059(10) 0.0024(10)
B2 0.0373(15) 0.0523(17) 0.066(2) 0.000 0.000 -0.0054(13)
B3 0.0455(12) 0.0545(13) 0.0668(15) 0.0064(11) 0.0122(10) -0.0044(9)
N1 0.0520(11) 0.0520(11) 0.0487(17) 0.000 0.000 0.000
C3 0.076(3) 0.081(3) 0.094(4) 0.028(3) -0.017(3) -0.006(2)
C4 0.095(4) 0.083(3) 0.094(4) -0.024(3) 0.033(3) 0.002(3)
C5 0.093(2) 0.094(2) 0.264(5) -0.012(3) 0.004(3) 0.0407(18)

loop_
_atom_type_symbol
_atom_type_description
_atom_type_scat_dispersion_real
_atom_type_scat_dispersion_imag
_atom_type_scat_source
C C 0.0033 0.0016 'International Tables Vol C Tables 4.2.6.8 and 6.1.1.4'
H H 0.0000 0.0000 'International Tables Vol C Tables 4.2.6.8 and 6.1.1.4'
B B 0.0013 0.0007 'International Tables Vol C Tables 4.2.6.8 and 6.1.1.4'
N N 0.0061 0.0033 'International Tables Vol C Tables 4.2.6.8 and 6.1.1.4'
O O 0.0106 0.0060 'International Tables Vol C Tables 4.2.6.8 and 6.1.1.4'

loop_
_geom_angle_atom_site_label_1
_geom_angle_atom_site_label_2
_geom_angle_atom_site_label_3
_geom_angle
_geom_angle_site_symmetry_1
_geom_angle_site_symmetry_3
C2 O2 H2 107(3) . .
C2 C1 B1 120.33(12) . 11_556
C2 C1 B1 120.33(12) . .
C2 C1 B2 122.3(2) . .
C2 C1 B3 117.42(17) . 11_556
C2 C1 B3 117.42(17) . .
B1 C1 B1 111.8(2) . 11_556
B1 C1 B3 111.43(17) 11_556 11_556
B1 C1 B3 111.43(17) . .
B1 C1 B3 61.53(12) . 11_556
B1 C1 B3 61.53(12) 11_556 .
B2 C1 B1 61.61(11) . .
B2 C1 B1 61.61(11) . 11_556
B2 C1 B3 111.64(18) . 11_556
B2 C1 B3 111.64(18) . .
B3 C1 B3 61.11(19) 11_556 .
O1 C2 O2 120.3(2) . .
O1 C2 C1 124.6(2) . .
O2 C2 C1 115.1(2) . .
C1 B1 B1 105.99(14) . 3_565
C1 B1 B2 58.95(13) . .
C1 B1 B3 105.70(16) . 9_566
C1 B1 B3 59.30(13) . 11_556
C1 B1 H1 121.0(11) . .
B1 B1 B2 108.23(16) 3_565 .
B1 B1 B3 59.51(15) 3_565 11_556
B1 B1 H1 125.7(11) 3_565 .
B2 B1 B3 107.68(16) . 11_556
B2 B1 H1 118.2(11) . .
B3 B1 B1 60.65(15) 9_566 3_565
B3 B1 B2 59.71(15) 9_566 .
B3 B1 B3 107.81(16) 9_566 11_556
B3 B1 H1 123.7(11) 11_556 .
B3 B1 H1 122.5(11) 9_566 .
C1 B2 B1 59.44(11) . 11_556
C1 B2 B1 59.44(11) . .
C1 B2 B3 106.07(18) . 3_565
C1 B2 B3 106.07(18) . 9_566
C1 B2 H2A 119.1(15) . .
B1 B2 B1 108.3(2) . 11_556
B1 B2 H2A 120.1(6) 11_556 .
B1 B2 H2A 120.1(6) . .
B3 B2 B1 59.68(13) 3_565 11_556
B3 B2 B1 59.68(13) 9_566 .
B3 B2 B1 108.09(19) 3_565 .
B3 B2 B1 108.09(19) 9_566 11_556
B3 B2 B3 60.4(2) 3_565 9_566
B3 B2 H2A 125.5(12) 9_566 .
B3 B2 H2A 125.5(12) 3_565 .
C1 B3 B1 59.17(11) . 11_556
C1 B3 B1 106.14(16) . 9_566
C1 B3 B2 106.23(16) . 9_566
C1 B3 B3 59.44(9) . 11_556
C1 B3 H3 118.4(11) . .
B1 B3 B1 59.84(15) 9_566 11_556
B1 B3 B2 60.62(13) 9_566 9_566
B1 B3 B3 108.38(11) 9_566 11_556
B1 B3 H3 124.9(11) 9_566 .
B1 B3 H3 118.4(11) 11_556 .
B2 B3 B1 108.31(16) 9_566 11_556
B2 B3 B3 59.81(10) 9_566 11_556
B2 B3 H3 126.9(11) 9_566 .
B3 B3 B1 108.16(11) 11_556 11_556
B3 B3 H3 121.2(11) 11_556 .
C3 N1 C3 69.2(3) 4 .
C3 N1 C3 69.2(3) 2 .
C3 N1 C3 69.2(3) 4 3
C3 N1 C3 106.9(5) . 3
C3 N1 C3 106.9(5) 2 4
C3 N1 C3 69.2(3) 2 3
C4 N1 C4 107.5(5) 4 2
C4 N1 C4 69.5(3) 4 .
C4 N1 C4 107.5(5) . 3
C4 N1 C4 69.5(3) . 2
C4 N1 C4 69.5(3) 4 3
C4 N1 C4 69.5(3) 2 3
N1 C3 H3A 109.7 . .
N1 C3 H3B 109.7 . .
N1 C3 C5 109.6(4) . .
H3A C3 H3B 108.2 . .
C5 C3 H3A 109.7 . .
C5 C3 H3B 109.7 . .
N1 C4 H4A 109.6 . .
N1 C4 H4B 109.6 . .
N1 C4 C5 110.2(4) . .
H4A C4 H4B 108.1 . .
C5 C4 H4A 109.6 . .
C5 C4 H4B 109.6 . .
C3 C5 H5AA 109.5 . .
C3 C5 H5AB 109.5 . .
C3 C5 H5AC 109.5 . .
C4 C5 H5BD 109.5 . .
C4 C5 H5BE 109.5 . .
C4 C5 H5BF 109.5 . .
H5AA C5 H5AB 109.5 . .
H5AA C5 H5AC 109.5 . .
H5AB C5 H5AC 109.5 . .
H5BD C5 H5BE 109.5 . .
H5BD C5 H5BF 109.5 . .
H5BE C5 H5BF 109.5 . .

loop_
_geom_bond_atom_site_label_1
_geom_bond_atom_site_label_2
_geom_bond_distance
_geom_bond_site_symmetry_2
O1 C2 1.209(3) .
O2 H2 0.855(19) .
O2 C2 1.307(3) .
C1 C2 1.537(4) .
C1 B1 1.743(3) 11_556
C1 B1 1.743(3) .
C1 B2 1.734(4) .
C1 B3 1.745(3) 11_556
C1 B3 1.745(3) .
B1 B1 1.770(5) 3_565
B1 B2 1.781(3) .
B1 B3 1.784(3) 11_556
B1 B3 1.764(3) 9_566
B1 H1 1.08(2) .
B2 B1 1.781(3) 11_556
B2 B3 1.764(4) 3_565
B2 B3 1.764(4) 9_566
B2 H2A 1.06(3) .
B3 B1 1.764(3) 9_566
B3 B1 1.784(3) 11_556
B3 B2 1.764(4) 9_566
B3 B3 1.775(5) 11_556
B3 H3 1.09(2) .
N1 C3 1.500(5) 4
N1 C3 1.500(5) 3
N1 C3 1.500(5) 2
N1 C3 1.500(5) .
N1 C4 1.507(5) 2
N1 C4 1.507(5) .
N1 C4 1.507(5) 3
N1 C4 1.507(5) 4
C3 H3A 0.9700 .
C3 H3B 0.9700 .
C3 C5 1.618(7) .
C4 H4A 0.9700 .
C4 H4B 0.9700 .
C4 C5 1.601(7) .
C5 H5AA 0.9600 .
C5 H5AB 0.9600 .
C5 H5AC 0.9600 .
C5 H5BD 0.9600 .
C5 H5BE 0.9600 .
C5 H5BF 0.9600 .

loop_
_geom_torsion_atom_site_label_1
_geom_torsion_atom_site_label_2
_geom_torsion_atom_site_label_3
_geom_torsion_atom_site_label_4
_geom_torsion
_geom_torsion_site_symmetry_1
_geom_torsion_site_symmetry_4
C1 B1 B2 B1 -35.18(19) . 11_556
C1 B1 B2 B3 -135.86(18) . 9_566
C1 B1 B2 B3 -98.36(18) . 3_565
C2 C1 B1 B1 145.2(2) . 3_565
C2 C1 B1 B2 -112.8(2) . .
C2 C1 B1 B3 106.8(2) . 11_556
C2 C1 B1 B3 -151.47(19) . 9_566
C2 C1 B2 B1 109.72(11) . .
C2 C1 B2 B1 -109.72(11) . 11_556
C2 C1 B2 B3 148.44(11) . 9_566
C2 C1 B2 B3 -148.44(11) . 3_565
C2 C1 B3 B1 150.03(14) . 9_566
C2 C1 B3 B1 111.46(14) . 11_556
C2 C1 B3 B2 -146.57(14) . 9_566
C2 C1 B3 B3 -107.83(15) . 11_556
B1 C1 C2 O1 -106.36(17) . .
B1 C1 C2 O1 106.36(17) 11_556 .
B1 C1 C2 O2 -73.64(17) 11_556 .
B1 C1 C2 O2 73.64(17) . .
B1 C1 B1 B1 -65.0(3) 11_556 3_565
B1 C1 B1 B2 37.0(2) 11_556 .
B1 C1 B1 B3 -103.3(2) 11_556 11_556
B1 C1 B1 B3 -1.6(3) 11_556 9_566
B1 C1 B2 B1 140.6(2) . 11_556
B1 C1 B2 B1 -140.6(2) 11_556 .
B1 C1 B2 B3 -101.84(18) 11_556 9_566
B1 C1 B2 B3 38.72(14) . 9_566
B1 C1 B2 B3 101.84(18) . 3_565
B1 C1 B2 B3 -38.72(14) 11_556 3_565
B1 C1 B3 B1 -65.4(2) . 9_566
B1 C1 B3 B1 -104.0(2) . 11_556
B1 C1 B3 B1 38.57(14) 11_556 9_566
B1 C1 B3 B2 101.96(17) 11_556 9_566
B1 C1 B3 B2 -2.0(2) . 9_566
B1 C1 B3 B3 36.74(10) . 11_556
B1 C1 B3 B3 140.70(13) 11_556 11_556
B1 B1 B2 C1 98.1(2) 3_565 .
B1 B1 B2 B1 62.9(3) 3_565 11_556
B1 B1 B2 B3 -0.3(2) 3_565 3_565
B1 B1 B2 B3 -37.81(17) 3_565 9_566
B2 C1 C2 O1 180.0 . .
B2 C1 C2 O2 0.0 . .
B2 C1 B1 B1 -102.0(2) . 3_565
B2 C1 B1 B3 -140.34(19) . 11_556
B2 C1 B1 B3 -38.65(17) . 9_566
B2 C1 B3 B1 -37.16(13) . 11_556
B2 C1 B3 B1 1.41(19) . 9_566
B2 C1 B3 B2 64.81(17) . 9_566
B2 C1 B3 B3 103.54(14) . 11_556
B3 C1 C2 O1 34.94(12) . .
B3 C1 C2 O1 -34.94(12) 11_556 .
B3 C1 C2 O2 145.06(12) 11_556 .
B3 C1 C2 O2 -145.06(12) . .
B3 C1 B1 B1 1.8(2) . 3_565
B3 C1 B1 B1 38.37(17) 11_556 3_565
B3 C1 B1 B2 103.78(19) . .
B3 C1 B1 B2 140.34(19) 11_556 .
B3 C1 B1 B3 65.1(2) . 9_566
B3 C1 B1 B3 101.69(15) 11_556 9_566
B3 C1 B1 B3 -36.57(15) . 11_556
B3 C1 B2 B1 -103.44(17) . .
B3 C1 B2 B1 37.13(15) . 11_556
B3 C1 B2 B1 -37.13(15) 11_556 .
B3 C1 B2 B1 103.44(17) 11_556 11_556
B3 C1 B2 B3 1.60(15) 11_556 9_566
B3 C1 B2 B3 64.71(17) 11_556 3_565
B3 C1 B2 B3 -1.60(15) . 3_565
B3 C1 B2 B3 -64.71(17) . 9_566
B3 C1 B3 B1 -102.13(14) 11_556 9_566
B3 C1 B3 B1 -140.70(13) 11_556 11_556
B3 C1 B3 B2 -38.74(18) 11_556 9_566
B3 B1 B2 C1 35.17(17) 11_556 .
B3 B1 B2 C1 135.86(18) 9_566 .
B3 B1 B2 B1 100.7(2) 9_566 11_556
B3 B1 B2 B1 0.0(3) 11_556 11_556
B3 B1 B2 B3 -100.70(16) 11_556 9_566
B3 B1 B2 B3 -63.2(2) 11_556 3_565
B3 B1 B2 B3 37.50(16) 9_566 3_565
C3 N1 C3 C5 -121.2(5) 4 .
C3 N1 C3 C5 179.6(4) 3 .
C3 N1 C3 C5 120.4(5) 2 .
C4 N1 C4 C5 121.7(5) 4 .
C4 N1 C4 C5 -178.9(5) 3 .
C4 N1 C4 C5 -119.5(5) 2 .
